data_7124519
loop_
_publ_author_name
'Chivers, Tristram'
'Edelmann, Frank T.'
'Liebing , Phil'
'Hilfert, Liane'
'Goldhahn , R.'
'Feneberg, Martin'
'Swanson, Claudia'
'kueling, marcel'

_publ_section_title
;
 Catenated and Spirocyclic Polychalcogenides from Potassium Carbonate and
 Elemental Chalcogens
;
_journal_name_full 'Chemical Communications'
_journal_paper_doi 10.1039/C9CC08347B
_journal_year 2019
_chemical_absolute_configuration ad
_chemical_formula_moiety 'S12, 2(C36 H30 N P2)'
_chemical_formula_sum 'C72 H60 N2 P4 S12'
_chemical_formula_weight 1461.82
_space_group_crystal_system monoclinic
_space_group_IT_number 9
_space_group_name_Hall 'C -2yc'
_space_group_name_H-M_alt 'C 1 c 1'
_atom_sites_solution_hydrogens geom
_atom_sites_solution_primary dual
_audit_creation_date 2019-07-02
_audit_creation_method
;
Olex2 1.2
(compiled 2018.05.29 svn.r3508 for OlexSys, GUI svn.r5506)
;
_audit_update_record
;
2019-10-16 deposited with the CCDC.	2019-11-19 downloaded from the CCDC.
;
_cell_angle_alpha 90
_cell_angle_beta 95.642(2)
_cell_angle_gamma 90
_cell_formula_units_Z 4
_cell_length_a 13.6600(3)
_cell_length_b 14.2151(3)
_cell_length_c 35.8526(9)
_cell_measurement_reflns_used 16543
_cell_measurement_temperature 133.15
_cell_measurement_theta_max 25.104
_cell_measurement_theta_min 2.073
_cell_volume 6928.1(3)
_computing_cell_refinement 'X-Area (STOE & Cie, 2018/12)'
_computing_data_collection 'X-Area (STOE & Cie, 2018/12)'
_computing_data_reduction 'X-Area and X-Red (STOE & Cie, 2018/12)'
_computing_molecular_graphics 'Olex2 (Dolomanov et al., 2009)'
_computing_publication_material 'Olex2 (Dolomanov et al., 2009)'
_computing_structure_refinement 'ShelXL (Sheldrick, 2015)'
_computing_structure_solution 'ShelXT (Sheldrick, 2015)'
_diffrn_ambient_temperature 133.15
_diffrn_detector_area_resol_mean 6.67
_diffrn_measured_fraction_theta_full 0.962
_diffrn_measured_fraction_theta_max 0.962
_diffrn_measurement_device_type 'STOE IPDS 2T'
_diffrn_measurement_method 'omega scans'
_diffrn_radiation_type MoK\a
_diffrn_radiation_wavelength 0.71073
_diffrn_reflns_av_R_equivalents 0.0219
_diffrn_reflns_av_unetI/netI 0.0188
_diffrn_reflns_Laue_measured_fraction_full 0.962
_diffrn_reflns_Laue_measured_fraction_max 0.962
_diffrn_reflns_limit_h_max 16
_diffrn_reflns_limit_h_min -16
_diffrn_reflns_limit_k_max 16
_diffrn_reflns_limit_k_min -16
_diffrn_reflns_limit_l_max 42
_diffrn_reflns_limit_l_min -37
_diffrn_reflns_number 16543
_diffrn_reflns_point_group_measured_fraction_full 0.772
_diffrn_reflns_point_group_measured_fraction_max 0.772
_diffrn_reflns_theta_full 25.104
_diffrn_reflns_theta_max 25.104
_diffrn_reflns_theta_min 2.073
_diffrn_source 'fine-focus sealed tube'
_exptl_absorpt_coefficient_mu 0.516
_exptl_absorpt_correction_T_max 0.9411
_exptl_absorpt_correction_T_min 0.8670
_exptl_absorpt_correction_type numerical
_exptl_absorpt_process_details 'X-Area and X-Red (STOE & Cie, 2018/12)'
_exptl_crystal_colour 'dark violet'
_exptl_crystal_colour_modifier dark
_exptl_crystal_colour_primary violet
_exptl_crystal_density_diffrn 1.401
_exptl_crystal_description prism
_exptl_crystal_F_000 3032
_exptl_crystal_size_max 0.37
_exptl_crystal_size_mid 0.31
_exptl_crystal_size_min 0.17
_refine_diff_density_max 0.732
_refine_diff_density_min -0.642
_refine_diff_density_rms 0.054
_refine_ls_abs_structure_details
;
 Refined as an inversion twin.
;
_refine_ls_abs_structure_Flack 0.34(7)
_refine_ls_extinction_method none
_refine_ls_goodness_of_fit_ref 1.054
_refine_ls_hydrogen_treatment constr
_refine_ls_matrix_type full
_refine_ls_number_parameters 812
_refine_ls_number_reflns 9530
_refine_ls_number_restraints 2
_refine_ls_restrained_S_all 1.054
_refine_ls_R_factor_all 0.0385
_refine_ls_R_factor_gt 0.0351
_refine_ls_shift/su_max 0.000
_refine_ls_shift/su_mean 0.000
_refine_ls_structure_factor_coef Fsqd
_refine_ls_weighting_details 'w=1/[\s^2^(Fo^2^)+(0.0405P)^2^+16.9361P] where P=(Fo^2^+2Fc^2^)/3'
_refine_ls_weighting_scheme calc
_refine_ls_wR_factor_gt 0.0852
_refine_ls_wR_factor_ref 0.0879
_reflns_Friedel_coverage 0.605
_reflns_Friedel_fraction_full 0.582
_reflns_Friedel_fraction_max 0.582
_reflns_number_gt 9065
_reflns_number_total 9530
_reflns_threshold_expression 'I > 2\s(I)'
_cod_data_source_file c9cc08347b2.cif
_cod_data_source_block li0388
_cod_database_code 7124519
_shelx_shelxl_version_number 2018/3
_shelx_space_group_comment
;
The symmetry employed for this shelxl refinement is uniquely defined
by the following loop, which should always be used as a source of
symmetry information in preference to the above space-group names.
They are only intended as comments.
;
_shelx_estimated_absorpt_t_max 0.917
_shelx_estimated_absorpt_t_min 0.832
_olex2_refinement_description
;
1. Twinned data refinement
 Scales: 0.66(7)
 0.34(7)
2. Fixed Uiso
 At 1.2 times of:
  All C(H) groups
3.a Aromatic/amide H refined with riding coordinates:
 C2(H2), C3(H3), C4(H4), C5(H5), C6(H6), C8(H8), C9(H9), C10(H10), C11(H11),
 C12(H12), C14(H14), C15(H15), C16(H16), C17(H17), C18(H18), C20(H20), C21(H21),
  C22(H22), C23(H23), C24(H24), C26(H26), C27(H27), C28(H28), C29(H29),
 C30(H30), C32(H32), C33(H33), C34(H34), C35(H35), C36(H36), C38(H38), C39(H39),
  C40(H40), C41(H41), C42(H42), C44(H44), C45(H45), C46(H46), C47(H47),
 C48(H48), C50(H50), C51(H51), C52(H52), C53(H53), C54(H54), C56(H56), C57(H57),
  C58(H58), C59(H59), C60(H60), C62(H62), C63(H63), C64(H64), C65(H65),
 C66(H66), C68(H68), C69(H69), C70(H70), C71(H71), C72(H72)
;
_olex2_submission_special_instructions 'No special instructions were received'

loop_
_space_group_symop_operation_xyz
'x, y, z'
'x, -y, z+1/2'
'x+1/2, y+1/2, z'
'x+1/2, -y+1/2, z+1/2'

loop_
_atom_site_label
_atom_site_type_symbol
_atom_site_fract_x
_atom_site_fract_y
_atom_site_fract_z
_atom_site_U_iso_or_equiv
_atom_site_adp_type
_atom_site_occupancy
_atom_site_site_symmetry_order
_atom_site_calc_flag
_atom_site_refinement_flags_posn
S1 S 0.37462(13) 0.82147(13) 0.34590(5) 0.0520(4) Uani 1 1 d .
S2 S 0.49642(12) 0.74777(11) 0.36334(5) 0.0430(4) Uani 1 1 d .
S3 S 0.56664(10) 0.80568(10) 0.41096(4) 0.0357(3) Uani 1 1 d .
S4 S 0.52292(10) 0.74202(11) 0.45855(4) 0.0364(3) Uani 1 1 d .
S5 S 0.58170(11) 0.60884(10) 0.46076(4) 0.0353(3) Uani 1 1 d .
S6 S 0.73013(10) 0.62203(10) 0.47495(4) 0.0311(3) Uani 1 1 d .
S7 S 0.75090(10) 0.64599(10) 0.53137(4) 0.0307(3) Uani 1 1 d .
S8 S 0.76319(10) 0.51588(10) 0.55626(4) 0.0332(3) Uani 1 1 d .
S9 S 0.62570(11) 0.47966(12) 0.56922(5) 0.0449(4) Uani 1 1 d .
S10 S 0.61714(17) 0.51865(12) 0.62460(7) 0.0684(6) Uani 1 1 d .
S11 S 0.68100(13) 0.41570(15) 0.65807(5) 0.0550(5) Uani 1 1 d .
S12 S 0.59331(12) 0.30316(11) 0.65635(5) 0.0444(4) Uani 1 1 d .
P1 P 0.08552(8) 0.56295(8) 0.17852(4) 0.0195(3) Uani 1 1 d .
P2 P 0.04711(9) 0.61688(9) 0.09893(4) 0.0203(3) Uani 1 1 d .
P3 P 0.41166(9) 0.41742(8) 0.32371(4) 0.0188(3) Uani 1 1 d .
P4 P 0.45350(9) 0.35298(8) 0.40224(4) 0.0187(3) Uani 1 1 d .
N1 N 0.0257(3) 0.5839(3) 0.13911(12) 0.0237(9) Uani 1 1 d .
N2 N 0.4721(3) 0.3932(3) 0.36257(12) 0.0208(9) Uani 1 1 d .
C1 C 0.1038(3) 0.6674(3) 0.20639(14) 0.0200(10) Uani 1 1 d .
C2 C 0.0530(4) 0.7489(4) 0.19577(16) 0.0286(12) Uani 1 1 d .
H2 H 0.008156 0.749158 0.173770 0.034 Uiso 1 1 calc R
C3 C 0.0672(4) 0.8300(4) 0.21704(18) 0.0353(13) Uani 1 1 d .
H3 H 0.031827 0.885617 0.209674 0.042 Uiso 1 1 calc R
C4 C 0.1322(4) 0.8302(4) 0.24865(17) 0.0338(13) Uani 1 1 d .
H4 H 0.143344 0.886611 0.262621 0.041 Uiso 1 1 calc R
C5 C 0.1819(4) 0.7487(4) 0.26048(15) 0.0296(12) Uani 1 1 d .
H5 H 0.224992 0.748763 0.282955 0.036 Uiso 1 1 calc R
C6 C 0.1684(4) 0.6675(4) 0.23938(15) 0.0274(11) Uani 1 1 d .
H6 H 0.202803 0.611747 0.247206 0.033 Uiso 1 1 calc R
C7 C 0.0149(4) 0.4799(3) 0.20230(14) 0.0226(10) Uani 1 1 d .
C8 C 0.0533(4) 0.4406(4) 0.23593(16) 0.0328(13) Uani 1 1 d .
H8 H 0.117532 0.457629 0.246315 0.039 Uiso 1 1 calc R
C9 C -0.0011(4) 0.3765(4) 0.25467(17) 0.0391(14) Uani 1 1 d .
H9 H 0.025740 0.348321 0.277442 0.047 Uiso 1 1 calc R
C10 C -0.0952(5) 0.3547(4) 0.23934(19) 0.0434(15) Uani 1 1 d .
H10 H -0.133190 0.311015 0.251872 0.052 Uiso 1 1 calc R
C11 C -0.1347(4) 0.3943(4) 0.20672(17) 0.0378(14) Uani 1 1 d .
H11 H -0.199914 0.378916 0.196996 0.045 Uiso 1 1 calc R
C12 C -0.0801(4) 0.4572(4) 0.18761(15) 0.0304(12) Uani 1 1 d .
H12 H -0.107352 0.484386 0.164705 0.036 Uiso 1 1 calc R
C13 C 0.2043(3) 0.5113(3) 0.17525(13) 0.0198(10) Uani 1 1 d .
C14 C 0.2879(4) 0.5660(4) 0.17303(15) 0.0260(11) Uani 1 1 d .
H14 H 0.286255 0.631364 0.178443 0.031 Uiso 1 1 calc R
C15 C 0.3736(4) 0.5252(4) 0.16292(15) 0.0281(12) Uani 1 1 d .
H15 H 0.430512 0.562741 0.161184 0.034 Uiso 1 1 calc R
C16 C 0.3761(4) 0.4296(4) 0.15534(15) 0.0286(12) Uani 1 1 d .
H16 H 0.434175 0.401798 0.147718 0.034 Uiso 1 1 calc R
C17 C 0.2938(4) 0.3747(4) 0.15889(15) 0.0279(12) Uani 1 1 d .
H17 H 0.296440 0.308842 0.154601 0.033 Uiso 1 1 calc R
C18 C 0.2083(4) 0.4149(4) 0.16861(14) 0.0258(11) Uani 1 1 d .
H18 H 0.151941 0.376877 0.170787 0.031 Uiso 1 1 calc R
C19 C 0.0288(3) 0.5233(3) 0.06524(14) 0.0236(11) Uani 1 1 d .
C20 C 0.0425(4) 0.4300(4) 0.07636(16) 0.0286(11) Uani 1 1 d .
H20 H 0.057422 0.414935 0.102108 0.034 Uiso 1 1 calc R
C21 C 0.0342(4) 0.3588(4) 0.04955(17) 0.0343(13) Uani 1 1 d .
H21 H 0.044766 0.295115 0.056886 0.041 Uiso 1 1 calc R
C22 C 0.0106(4) 0.3812(4) 0.01217(18) 0.0396(14) Uani 1 1 d .
H22 H 0.004851 0.332645 -0.006139 0.048 Uiso 1 1 calc R
C23 C -0.0045(5) 0.4733(4) 0.00145(17) 0.0387(14) Uani 1 1 d .
H23 H -0.022185 0.487916 -0.024190 0.046 Uiso 1 1 calc R
C24 C 0.0057(4) 0.5446(4) 0.02753(15) 0.0322(12) Uani 1 1 d .
H24 H -0.003048 0.608209 0.019796 0.039 Uiso 1 1 calc R
C25 C -0.0391(3) 0.7063(3) 0.08304(14) 0.0219(10) Uani 1 1 d .
C26 C -0.1357(4) 0.6973(4) 0.09254(15) 0.0258(11) Uani 1 1 d .
H26 H -0.151863 0.647527 0.108531 0.031 Uiso 1 1 calc R
C27 C -0.2073(4) 0.7596(4) 0.07902(15) 0.0280(12) Uani 1 1 d .
H27 H -0.272510 0.753444 0.085793 0.034 Uiso 1 1 calc R
C28 C -0.1836(4) 0.8316(4) 0.05535(15) 0.0318(13) Uani 1 1 d .
H28 H -0.233341 0.874295 0.045704 0.038 Uiso 1 1 calc R
C29 C -0.0898(4) 0.8421(4) 0.04570(16) 0.0322(12) Uani 1 1 d .
H29 H -0.074632 0.891701 0.029452 0.039 Uiso 1 1 calc R
C30 C -0.0164(4) 0.7796(4) 0.05984(15) 0.0285(11) Uani 1 1 d .
H30 H 0.049112 0.787302 0.053558 0.034 Uiso 1 1 calc R
C31 C 0.1695(3) 0.6586(4) 0.09553(14) 0.0247(11) Uani 1 1 d .
C32 C 0.2377(4) 0.6052(4) 0.07807(16) 0.0344(13) Uani 1 1 d .
H32 H 0.216994 0.549633 0.064811 0.041 Uiso 1 1 calc R
C33 C 0.3354(4) 0.6328(5) 0.07999(19) 0.0475(17) Uani 1 1 d .
H33 H 0.381581 0.596198 0.068152 0.057 Uiso 1 1 calc R
C34 C 0.3648(4) 0.7124(6) 0.0988(2) 0.0526(19) Uani 1 1 d .
H34 H 0.432029 0.730453 0.100431 0.063 Uiso 1 1 calc R
C35 C 0.2994(5) 0.7666(5) 0.11540(17) 0.0466(18) Uani 1 1 d .
H35 H 0.321355 0.822628 0.128014 0.056 Uiso 1 1 calc R
C36 C 0.1999(4) 0.7409(4) 0.11413(16) 0.0335(13) Uani 1 1 d .
H36 H 0.154417 0.778900 0.125724 0.040 Uiso 1 1 calc R
C37 C 0.3893(4) 0.3145(3) 0.29492(14) 0.0211(10) Uani 1 1 d .
C38 C 0.4410(4) 0.2332(4) 0.30358(15) 0.0262(11) Uani 1 1 d .
H38 H 0.487734 0.231492 0.325035 0.031 Uiso 1 1 calc R
C39 C 0.4259(4) 0.1536(4) 0.28137(17) 0.0343(13) Uani 1 1 d .
H39 H 0.460789 0.097203 0.287823 0.041 Uiso 1 1 calc R
C40 C 0.3589(4) 0.1574(4) 0.24950(16) 0.0319(12) Uani 1 1 d .
H40 H 0.347960 0.103270 0.234094 0.038 Uiso 1 1 calc R
C41 C 0.3086(4) 0.2394(4) 0.24030(16) 0.0305(12) Uani 1 1 d .
H41 H 0.263566 0.241832 0.218364 0.037 Uiso 1 1 calc R
C42 C 0.3229(4) 0.3180(4) 0.26260(15) 0.0255(11) Uani 1 1 d .
H42 H 0.287959 0.374311 0.256089 0.031 Uiso 1 1 calc R
C43 C 0.4838(4) 0.4986(3) 0.29943(14) 0.0230(11) Uani 1 1 d .
C44 C 0.4460(4) 0.5372(4) 0.26571(16) 0.0332(13) Uani 1 1 d .
H44 H 0.380989 0.521852 0.255669 0.040 Uiso 1 1 calc R
C45 C 0.5013(5) 0.5977(4) 0.24661(17) 0.0411(14) Uani 1 1 d .
H45 H 0.474475 0.624096 0.223495 0.049 Uiso 1 1 calc R
C46 C 0.5958(5) 0.6202(4) 0.26081(17) 0.0401(15) Uani 1 1 d .
H46 H 0.634202 0.661982 0.247572 0.048 Uiso 1 1 calc R
C47 C 0.6343(4) 0.5814(4) 0.29460(17) 0.0399(14) Uani 1 1 d .
H47 H 0.699510 0.596459 0.304439 0.048 Uiso 1 1 calc R
C48 C 0.5785(4) 0.5212(4) 0.31401(15) 0.0267(11) Uani 1 1 d .
H48 H 0.604890 0.495351 0.337292 0.032 Uiso 1 1 calc R
C49 C 0.2958(4) 0.4736(3) 0.32777(14) 0.0223(10) Uani 1 1 d .
C50 C 0.2934(4) 0.5704(4) 0.33372(15) 0.0281(12) Uani 1 1 d .
H50 H 0.350896 0.607073 0.331879 0.034 Uiso 1 1 calc R
C51 C 0.2073(4) 0.6133(4) 0.34233(16) 0.0339(13) Uani 1 1 d .
H51 H 0.206095 0.679035 0.346944 0.041 Uiso 1 1 calc R
C52 C 0.1245(4) 0.5610(4) 0.34416(16) 0.0331(13) Uani 1 1 d .
H52 H 0.065532 0.591015 0.349716 0.040 Uiso 1 1 calc R
C53 C 0.1247(4) 0.4648(4) 0.33807(16) 0.0325(13) Uani 1 1 d .
H53 H 0.066329 0.429351 0.339613 0.039 Uiso 1 1 calc R
C54 C 0.2096(4) 0.4208(4) 0.32978(15) 0.0257(11) Uani 1 1 d .
H54 H 0.209841 0.354845 0.325439 0.031 Uiso 1 1 calc R
C55 C 0.5710(3) 0.3478(3) 0.42966(14) 0.0219(10) Uani 1 1 d .
C56 C 0.6559(4) 0.3419(3) 0.41197(16) 0.0265(11) Uani 1 1 d .
H56 H 0.652468 0.344350 0.385395 0.032 Uiso 1 1 calc R
C57 C 0.7468(4) 0.3323(4) 0.43304(17) 0.0311(12) Uani 1 1 d .
H57 H 0.805664 0.329363 0.421011 0.037 Uiso 1 1 calc R
C58 C 0.7501(4) 0.3273(4) 0.47145(17) 0.0353(13) Uani 1 1 d .
H58 H 0.811599 0.319330 0.485896 0.042 Uiso 1 1 calc R
C59 C 0.6657(4) 0.3337(4) 0.48926(16) 0.0326(12) Uani 1 1 d .
H59 H 0.669267 0.330798 0.515830 0.039 Uiso 1 1 calc R
C60 C 0.5761(4) 0.3443(3) 0.46854(15) 0.0268(11) Uani 1 1 d .
H60 H 0.517753 0.349151 0.480807 0.032 Uiso 1 1 calc R
C61 C 0.4046(4) 0.2359(3) 0.40033(14) 0.0225(10) Uani 1 1 d .
C62 C 0.4631(4) 0.1573(3) 0.40677(14) 0.0273(11) Uani 1 1 d .
H62 H 0.530518 0.164077 0.415804 0.033 Uiso 1 1 calc R
C63 C 0.4231(4) 0.0677(4) 0.39997(16) 0.0333(13) Uani 1 1 d .
H63 H 0.463870 0.013629 0.403663 0.040 Uiso 1 1 calc R
C64 C 0.3239(5) 0.0574(4) 0.38781(16) 0.0370(14) Uani 1 1 d .
H64 H 0.297038 -0.003542 0.382914 0.044 Uiso 1 1 calc R
C65 C 0.2646(4) 0.1353(4) 0.38288(16) 0.0362(13) Uani 1 1 d .
H65 H 0.196219 0.127984 0.375726 0.043 Uiso 1 1 calc R
C66 C 0.3040(4) 0.2246(4) 0.38827(14) 0.0264(11) Uani 1 1 d .
H66 H 0.263192 0.278303 0.383826 0.032 Uiso 1 1 calc R
C67 C 0.3728(3) 0.4240(3) 0.42712(14) 0.0230(10) Uani 1 1 d .
C68 C 0.3701(4) 0.5204(4) 0.42062(15) 0.0285(12) Uani 1 1 d .
H68 H 0.410747 0.547398 0.403427 0.034 Uiso 1 1 calc R
C69 C 0.3087(4) 0.5769(4) 0.43906(17) 0.0380(14) Uani 1 1 d .
H69 H 0.307369 0.642890 0.434761 0.046 Uiso 1 1 calc R
C70 C 0.2491(4) 0.5378(5) 0.46372(19) 0.0447(17) Uani 1 1 d .
H70 H 0.206036 0.576945 0.476048 0.054 Uiso 1 1 calc R
C71 C 0.2512(4) 0.4425(5) 0.47072(17) 0.0409(15) Uani 1 1 d .
H71 H 0.210541 0.416277 0.488082 0.049 Uiso 1 1 calc R
C72 C 0.3128(4) 0.3851(4) 0.45232(16) 0.0321(12) Uani 1 1 d .
H72 H 0.314157 0.319279 0.456895 0.038 Uiso 1 1 calc R

loop_
_atom_site_aniso_label
_atom_site_aniso_U_11
_atom_site_aniso_U_22
_atom_site_aniso_U_33
_atom_site_aniso_U_23
_atom_site_aniso_U_13
_atom_site_aniso_U_12
S1 0.0529(10) 0.0551(10) 0.0468(10) -0.0017(8) -0.0011(8) -0.0031(9)
S2 0.0552(9) 0.0323(7) 0.0407(9) -0.0032(6) 0.0009(7) -0.0029(7)
S3 0.0359(8) 0.0290(7) 0.0408(9) 0.0025(6) -0.0030(6) -0.0056(6)
S4 0.0327(7) 0.0390(8) 0.0376(8) 0.0025(6) 0.0037(6) 0.0050(6)
S5 0.0348(7) 0.0330(7) 0.0367(8) 0.0042(6) -0.0046(6) -0.0036(6)
S6 0.0320(7) 0.0350(7) 0.0266(7) 0.0029(6) 0.0048(6) 0.0032(6)
S7 0.0296(7) 0.0353(7) 0.0272(8) -0.0011(6) 0.0025(5) 0.0012(6)
S8 0.0290(7) 0.0418(8) 0.0293(7) 0.0064(6) 0.0063(5) 0.0107(6)
S9 0.0323(8) 0.0499(9) 0.0535(11) 0.0198(8) 0.0094(7) 0.0064(7)
S10 0.0902(14) 0.0385(9) 0.0879(16) 0.0010(9) 0.0666(13) 0.0045(10)
S11 0.0463(9) 0.0831(13) 0.0364(9) -0.0076(9) 0.0084(7) -0.0180(9)
S12 0.0496(9) 0.0363(8) 0.0461(10) -0.0008(7) -0.0018(7) 0.0131(7)
P1 0.0187(6) 0.0205(6) 0.0195(7) 0.0014(5) 0.0022(5) 0.0014(5)
P2 0.0178(6) 0.0229(6) 0.0200(7) 0.0011(5) 0.0011(5) -0.0016(5)
P3 0.0176(6) 0.0188(6) 0.0200(7) 0.0014(5) 0.0018(5) 0.0011(5)
P4 0.0196(6) 0.0184(6) 0.0180(6) -0.0003(5) 0.0017(5) -0.0002(5)
N1 0.017(2) 0.032(2) 0.021(2) 0.0042(18) 0.0019(17) 0.0014(18)
N2 0.019(2) 0.022(2) 0.021(2) 0.0010(17) 0.0001(16) -0.0004(17)
C1 0.018(2) 0.020(2) 0.023(3) -0.0002(18) 0.0049(19) 0.000(2)
C2 0.027(3) 0.029(3) 0.029(3) -0.001(2) 0.002(2) 0.003(2)
C3 0.035(3) 0.027(3) 0.044(4) -0.002(2) 0.005(3) 0.006(2)
C4 0.035(3) 0.032(3) 0.036(3) -0.009(2) 0.011(3) -0.006(3)
C5 0.029(3) 0.036(3) 0.024(3) -0.004(2) 0.003(2) -0.006(2)
C6 0.026(3) 0.031(3) 0.025(3) 0.000(2) 0.001(2) 0.004(2)
C7 0.022(2) 0.021(2) 0.026(3) -0.001(2) 0.007(2) -0.002(2)
C8 0.026(3) 0.039(3) 0.032(3) 0.008(2) 0.000(2) -0.008(3)
C9 0.041(3) 0.045(3) 0.031(3) 0.014(3) 0.003(3) -0.014(3)
C10 0.041(3) 0.050(4) 0.040(4) 0.010(3) 0.009(3) -0.017(3)
C11 0.029(3) 0.047(3) 0.038(4) 0.000(3) 0.005(3) -0.015(3)
C12 0.030(3) 0.036(3) 0.025(3) -0.002(2) 0.000(2) -0.005(2)
C13 0.021(2) 0.021(2) 0.019(3) 0.0026(19) 0.0026(19) -0.001(2)
C14 0.024(3) 0.027(3) 0.026(3) 0.004(2) 0.002(2) 0.000(2)
C15 0.022(2) 0.036(3) 0.027(3) 0.011(2) 0.004(2) 0.002(2)
C16 0.025(3) 0.036(3) 0.026(3) 0.005(2) 0.009(2) 0.009(2)
C17 0.037(3) 0.023(3) 0.024(3) 0.002(2) 0.005(2) 0.007(2)
C18 0.026(3) 0.029(3) 0.023(3) 0.002(2) 0.003(2) -0.001(2)
C19 0.016(2) 0.028(3) 0.027(3) -0.002(2) 0.003(2) -0.001(2)
C20 0.026(3) 0.027(3) 0.033(3) 0.000(2) 0.003(2) 0.001(2)
C21 0.029(3) 0.027(3) 0.048(4) -0.010(2) 0.010(3) -0.003(2)
C22 0.036(3) 0.041(3) 0.043(4) -0.021(3) 0.010(3) -0.004(3)
C23 0.047(3) 0.041(3) 0.028(3) -0.009(3) 0.000(3) 0.002(3)
C24 0.036(3) 0.032(3) 0.028(3) 0.001(2) 0.003(2) 0.006(2)
C25 0.021(2) 0.023(2) 0.020(3) -0.0040(19) -0.0010(19) 0.000(2)
C26 0.026(3) 0.025(3) 0.026(3) -0.003(2) 0.002(2) -0.001(2)
C27 0.023(3) 0.032(3) 0.028(3) -0.003(2) -0.001(2) 0.004(2)
C28 0.035(3) 0.030(3) 0.029(3) -0.001(2) -0.007(2) 0.015(2)
C29 0.040(3) 0.025(3) 0.030(3) 0.007(2) -0.002(2) 0.004(2)
C30 0.030(3) 0.027(3) 0.029(3) 0.002(2) 0.003(2) 0.002(2)
C31 0.020(2) 0.032(3) 0.022(3) 0.006(2) 0.002(2) -0.001(2)
C32 0.026(3) 0.047(3) 0.030(3) 0.009(2) 0.002(2) -0.002(3)
C33 0.024(3) 0.068(5) 0.051(4) 0.024(4) 0.008(3) 0.006(3)
C34 0.025(3) 0.081(5) 0.050(4) 0.028(4) -0.006(3) -0.017(3)
C35 0.048(4) 0.055(4) 0.034(4) 0.016(3) -0.013(3) -0.031(3)
C36 0.037(3) 0.037(3) 0.026(3) 0.008(2) -0.001(2) -0.010(3)
C37 0.020(2) 0.022(2) 0.023(3) -0.0016(19) 0.0056(19) -0.002(2)
C38 0.023(2) 0.027(3) 0.028(3) -0.001(2) 0.000(2) 0.005(2)
C39 0.036(3) 0.026(3) 0.040(4) -0.008(2) 0.003(3) 0.007(2)
C40 0.033(3) 0.032(3) 0.032(3) -0.010(2) 0.006(2) -0.005(2)
C41 0.031(3) 0.038(3) 0.022(3) -0.004(2) 0.001(2) -0.010(3)
C42 0.022(2) 0.025(3) 0.029(3) 0.002(2) -0.002(2) -0.002(2)
C43 0.024(2) 0.022(2) 0.024(3) 0.000(2) 0.006(2) -0.001(2)
C44 0.030(3) 0.038(3) 0.031(3) 0.008(2) -0.002(2) -0.013(3)
C45 0.049(4) 0.041(3) 0.032(3) 0.014(3) -0.001(3) -0.007(3)
C46 0.049(4) 0.038(3) 0.034(3) 0.002(3) 0.007(3) -0.027(3)
C47 0.035(3) 0.050(4) 0.035(4) -0.004(3) 0.005(3) -0.018(3)
C48 0.026(3) 0.028(3) 0.026(3) -0.001(2) 0.002(2) -0.010(2)
C49 0.023(3) 0.025(2) 0.019(3) 0.004(2) 0.0025(19) 0.003(2)
C50 0.029(3) 0.026(3) 0.029(3) 0.000(2) 0.001(2) 0.001(2)
C51 0.042(3) 0.030(3) 0.031(3) -0.001(2) 0.005(3) 0.015(3)
C52 0.034(3) 0.042(3) 0.024(3) 0.010(2) 0.007(2) 0.020(3)
C53 0.020(2) 0.050(3) 0.028(3) 0.008(2) 0.002(2) 0.002(3)
C54 0.025(3) 0.028(3) 0.024(3) 0.003(2) 0.002(2) 0.003(2)
C55 0.022(2) 0.017(2) 0.025(3) 0.0015(19) -0.001(2) -0.001(2)
C56 0.031(3) 0.021(2) 0.027(3) 0.002(2) 0.002(2) 0.002(2)
C57 0.023(3) 0.028(3) 0.042(3) 0.006(2) 0.000(2) 0.002(2)
C58 0.029(3) 0.034(3) 0.040(4) 0.003(2) -0.012(2) -0.002(2)
C59 0.037(3) 0.034(3) 0.024(3) 0.001(2) -0.006(2) -0.001(3)
C60 0.028(3) 0.024(2) 0.028(3) 0.001(2) 0.000(2) 0.001(2)
C61 0.028(3) 0.021(2) 0.019(3) 0.0005(19) 0.004(2) -0.003(2)
C62 0.036(3) 0.025(3) 0.022(3) 0.001(2) 0.006(2) 0.001(2)
C63 0.054(4) 0.019(2) 0.029(3) 0.003(2) 0.012(3) 0.002(3)
C64 0.054(4) 0.030(3) 0.027(3) -0.005(2) 0.008(3) -0.014(3)
C65 0.042(3) 0.038(3) 0.028(3) -0.001(2) -0.001(2) -0.011(3)
C66 0.032(3) 0.028(3) 0.019(3) -0.003(2) 0.001(2) -0.009(2)
C67 0.019(2) 0.029(3) 0.021(3) -0.004(2) -0.0011(19) -0.001(2)
C68 0.027(3) 0.029(3) 0.028(3) -0.004(2) -0.004(2) 0.000(2)
C69 0.035(3) 0.035(3) 0.043(4) -0.016(3) -0.004(3) 0.013(3)
C70 0.031(3) 0.056(4) 0.047(4) -0.029(3) 0.002(3) 0.006(3)
C71 0.031(3) 0.061(4) 0.033(3) -0.014(3) 0.013(2) -0.006(3)
C72 0.030(3) 0.037(3) 0.030(3) -0.003(2) 0.005(2) -0.004(2)

loop_
_atom_type_symbol
_atom_type_description
_atom_type_scat_dispersion_real
_atom_type_scat_dispersion_imag
_atom_type_scat_source
C C 0.0033 0.0016 'International Tables Vol C Tables 4.2.6.8 and 6.1.1.4'
H H 0.0000 0.0000 'International Tables Vol C Tables 4.2.6.8 and 6.1.1.4'
N N 0.0061 0.0033 'International Tables Vol C Tables 4.2.6.8 and 6.1.1.4'
P P 0.1023 0.0942 'International Tables Vol C Tables 4.2.6.8 and 6.1.1.4'
S S 0.1246 0.1234 'International Tables Vol C Tables 4.2.6.8 and 6.1.1.4'

loop_
_geom_angle_atom_site_label_1
_geom_angle_atom_site_label_2
_geom_angle_atom_site_label_3
_geom_angle
S1 S2 S3 110.79(10)
S2 S3 S4 111.23(9)
S5 S4 S3 106.93(9)
S6 S5 S4 107.37(8)
S7 S6 S5 107.37(8)
S6 S7 S8 106.11(8)
S9 S8 S7 106.73(8)
S8 S9 S10 106.83(11)
S11 S10 S9 108.12(10)
S12 S11 S10 109.71(11)
N1 P1 C1 111.8(2)
N1 P1 C7 107.0(2)
N1 P1 C13 114.0(2)
C1 P1 C13 107.3(2)
C7 P1 C1 109.4(2)
C7 P1 C13 107.1(2)
N1 P2 C19 111.7(2)
N1 P2 C25 109.2(2)
N1 P2 C31 114.9(2)
C25 P2 C19 105.6(2)
C25 P2 C31 109.5(2)
C31 P2 C19 105.6(2)
N2 P3 C37 111.8(2)
N2 P3 C43 107.5(2)
N2 P3 C49 114.4(2)
C43 P3 C37 108.3(2)
C49 P3 C37 107.9(2)
C49 P3 C43 106.5(2)
N2 P4 C55 107.1(2)
N2 P4 C61 113.3(2)
N2 P4 C67 113.9(2)
C61 P4 C55 106.9(2)
C61 P4 C67 107.2(2)
C67 P4 C55 108.1(2)
P2 N1 P1 138.3(3)
P4 N2 P3 139.0(3)
C2 C1 P1 120.1(4)
C2 C1 C6 119.2(5)
C6 C1 P1 120.8(4)
C1 C2 C3 120.4(5)
C4 C3 C2 120.1(5)
C3 C4 C5 120.6(5)
C6 C5 C4 119.6(5)
C5 C6 C1 120.0(5)
C8 C7 P1 120.3(4)
C8 C7 C12 119.8(5)
C12 C7 P1 119.9(4)
C7 C8 C9 120.7(5)
C10 C9 C8 118.4(5)
C11 C10 C9 121.5(5)
C10 C11 C12 120.3(5)
C11 C12 C7 119.3(5)
C14 C13 P1 121.8(4)
C14 C13 C18 119.7(5)
C18 C13 P1 117.6(4)
C15 C14 C13 120.0(5)
C14 C15 C16 119.9(5)
C17 C16 C15 119.9(5)
C18 C17 C16 120.5(5)
C17 C18 C13 120.0(5)
C20 C19 P2 120.4(4)
C24 C19 P2 119.7(4)
C24 C19 C20 119.8(5)
C21 C20 C19 119.7(5)
C22 C21 C20 119.8(5)
C23 C22 C21 120.2(5)
C22 C23 C24 120.6(6)
C23 C24 C19 119.9(5)
C26 C25 P2 117.7(4)
C30 C25 P2 123.1(4)
C30 C25 C26 119.1(5)
C27 C26 C25 120.7(5)
C26 C27 C28 119.4(5)
C29 C28 C27 121.0(5)
C28 C29 C30 119.7(5)
C25 C30 C29 120.0(5)
C32 C31 P2 121.3(4)
C36 C31 P2 118.9(4)
C36 C31 C32 119.4(5)
C33 C32 C31 120.3(6)
C34 C33 C32 119.8(7)
C33 C34 C35 120.9(6)
C34 C35 C36 120.9(6)
C31 C36 C35 118.5(6)
C38 C37 P3 120.0(4)
C38 C37 C42 119.6(5)
C42 C37 P3 120.4(4)
C37 C38 C39 120.8(5)
C38 C39 C40 119.3(5)
C41 C40 C39 120.1(5)
C42 C41 C40 120.6(5)
C41 C42 C37 119.8(5)
C44 C43 P3 120.2(4)
C44 C43 C48 119.6(5)
C48 C43 P3 120.2(4)
C45 C44 C43 120.6(5)
C44 C45 C46 120.2(6)
C45 C46 C47 119.5(5)
C48 C47 C46 120.4(5)
C47 C48 C43 119.7(5)
C50 C49 P3 119.1(4)
C50 C49 C54 119.2(5)
C54 C49 P3 121.2(4)
C51 C50 C49 120.1(5)
C52 C51 C50 119.9(5)
C51 C52 C53 121.1(5)
C54 C53 C52 119.9(5)
C53 C54 C49 119.7(5)
C56 C55 P4 119.8(4)
C56 C55 C60 119.9(5)
C60 C55 P4 120.2(4)
C55 C56 C57 120.1(5)
C58 C57 C56 119.1(5)
C59 C58 C57 121.1(5)
C58 C59 C60 119.9(5)
C59 C60 C55 120.0(5)
C62 C61 P4 122.6(4)
C62 C61 C66 119.4(5)
C66 C61 P4 117.8(4)
C61 C62 C63 119.9(5)
C64 C63 C62 120.2(5)
C65 C64 C63 120.0(5)
C64 C65 C66 120.3(5)
C65 C66 C61 120.1(5)
C68 C67 P4 118.6(4)
C68 C67 C72 119.5(5)
C72 C67 P4 121.9(4)
C69 C68 C67 120.1(6)
C68 C69 C70 119.9(6)
C69 C70 C71 120.8(5)
C70 C71 C72 119.7(6)
C71 C72 C67 120.0(5)

loop_
_geom_bond_atom_site_label_1
_geom_bond_atom_site_label_2
_geom_bond_distance
S1 S2 2.013(2)
S2 S3 2.047(2)
S3 S4 2.071(2)
S4 S5 2.055(2)
S5 S6 2.050(2)
S6 S7 2.0434(18)
S7 S8 2.053(2)
S8 S9 2.044(2)
S9 S10 2.076(3)
S10 S11 2.034(3)
S11 S12 1.996(3)
P1 N1 1.589(4)
P1 C1 1.794(5)
P1 C7 1.793(5)
P1 C13 1.796(5)
P2 N1 1.569(4)
P2 C19 1.798(5)
P2 C25 1.788(5)
P2 C31 1.789(5)
P3 N2 1.586(4)
P3 C37 1.799(5)
P3 C43 1.797(5)
P3 C49 1.791(5)
P4 N2 1.577(4)
P4 C55 1.799(5)
P4 C61 1.792(5)
P4 C67 1.795(5)
C1 C2 1.383(7)
C1 C6 1.405(7)
C2 C3 1.386(8)
C3 C4 1.369(8)
C4 C5 1.387(8)
C5 C6 1.383(7)
C7 C8 1.385(7)
C7 C12 1.389(7)
C8 C9 1.390(8)
C9 C10 1.383(8)
C10 C11 1.361(9)
C11 C12 1.387(8)
C13 C14 1.390(7)
C13 C18 1.393(7)
C14 C15 1.386(7)
C15 C16 1.388(8)
C16 C17 1.384(8)
C17 C18 1.376(7)
C19 C20 1.393(7)
C19 C24 1.391(7)
C20 C21 1.392(7)
C21 C22 1.384(9)
C22 C23 1.375(8)
C23 C24 1.377(8)
C25 C26 1.401(7)
C25 C30 1.387(7)
C26 C27 1.371(7)
C27 C28 1.389(8)
C28 C29 1.368(8)
C29 C30 1.397(7)
C31 C32 1.396(8)
C31 C36 1.390(8)
C32 C33 1.386(8)
C33 C34 1.358(10)
C34 C35 1.360(10)
C35 C36 1.403(8)
C37 C38 1.374(7)
C37 C42 1.400(7)
C38 C39 1.387(7)
C39 C40 1.392(8)
C40 C41 1.378(8)
C41 C42 1.376(7)
C43 C44 1.382(7)
C43 C48 1.384(7)
C44 C45 1.372(8)
C45 C46 1.377(8)
C46 C47 1.386(9)
C47 C48 1.380(8)
C49 C50 1.393(7)
C49 C54 1.405(7)
C50 C51 1.387(8)
C51 C52 1.360(8)
C52 C53 1.384(8)
C53 C54 1.375(7)
C55 C56 1.378(7)
C55 C60 1.390(7)
C56 C57 1.396(7)
C57 C58 1.375(8)
C58 C59 1.374(8)
C59 C60 1.376(7)
C61 C62 1.380(7)
C61 C66 1.409(7)
C62 C63 1.399(7)
C63 C64 1.391(8)
C64 C65 1.373(8)
C65 C66 1.384(7)
C67 C68 1.391(7)
C67 C72 1.392(7)
C68 C69 1.377(7)
C69 C70 1.377(9)
C70 C71 1.377(9)
C71 C72 1.385(8)

loop_
_twin_individual_id
_twin_individual_mass_fraction_refined
1 0.66(7)
2 0.34(7)
